data_7026985
loop_
_publ_author_name
'Fritsky, Igor O.'
'Koz\/lowski, Henryk'
'Prisyazhnaya, Elena V.'
'Rz\;aczy\'nska, Zofia'
'Karaczyn, Aldona'
'Sliva, Tatiana Yu.'
'G\/lowiak, Tadeusz'

_publ_contact_author 'Igor O.Fritsky'
_publ_section_title
;
 Co-ordination ability of novel tetradentate amide-and-oxime ligands:
 differential binding to CuII and NiII
;
_journal_issue 21
_journal_name_full 'Journal of the Chemical Society, Dalton Transactions'
_journal_page_first 3629
_journal_paper_doi 10.1039/a804763d
_journal_year 1998
_chemical_formula_sum 'C8 H19 Li N4 Ni O8'
_chemical_formula_weight 364.92
_chemical_name_systematic
; 
 Lithium N,N'-bis(2-hydroxyiminopropionyl)-1,2-diaminoethane (3-) nickolate(II) 
tetrahydrate
;
_space_group_IT_number 2
_symmetry_cell_setting triclinic
_symmetry_space_group_name_Hall '-P 1'
_symmetry_space_group_name_H-M 'P -1'
_atom_sites_solution_hydrogens geom
_atom_sites_solution_primary direct
_atom_sites_solution_secondary difmap
_audit_creation_method SHELXL
_cell_angle_alpha 100.62(3)
_cell_angle_beta 96.37(3)
_cell_angle_gamma 97.05(3)
_cell_formula_units_Z 2
_cell_length_a 6.8340(10)
_cell_length_b 8.924(2)
_cell_length_c 12.525(3)
_cell_measurement_reflns_used 50
_cell_measurement_temperature 293(2)
_cell_measurement_theta_max 38.8
_cell_measurement_theta_min 23.4
_cell_volume 738.1(3)
_computing_cell_refinement 'Kuma KM4 software 1996'
_computing_data_collection 'Kuma KM4 software 1996'
_computing_data_reduction 'Kuma KM4 software 1996'
_computing_publication_material 'ORTEP, 1964'
_computing_structure_refinement 'SHELXL-93 (Sheldrick, 1993)'
_computing_structure_solution 'SHELXS-86 (Sheldrick, 1990)'
_diffrn_ambient_temperature 293(2)
_diffrn_measurement_device 'Kuma KM4 automatic diffractometer'
_diffrn_measurement_method 'profile data from omega/2theta scans'
_diffrn_radiation_monochromator graphite
_diffrn_radiation_source 'fine-focus sealed tube'
_diffrn_radiation_type CuK\a
_diffrn_radiation_wavelength 1.54180
_diffrn_reflns_av_R_equivalents 0.0127
_diffrn_reflns_av_sigmaI/netI 0.0610
_diffrn_reflns_limit_h_max 8
_diffrn_reflns_limit_h_min -8
_diffrn_reflns_limit_k_max 11
_diffrn_reflns_limit_k_min -11
_diffrn_reflns_limit_l_max 16
_diffrn_reflns_limit_l_min 0
_diffrn_reflns_number 3179
_diffrn_reflns_theta_max 81.05
_diffrn_reflns_theta_min 3.62
_diffrn_standards_interval_count 100
_diffrn_standards_number 3
_exptl_absorpt_coefficient_mu 2.336
_exptl_absorpt_correction_type none
_exptl_crystal_colour 'Amber yellow'
_exptl_crystal_density_diffrn 1.642
_exptl_crystal_description BLOCK
_exptl_crystal_F_000 380
_exptl_crystal_size_max 0.18
_exptl_crystal_size_mid 0.15
_exptl_crystal_size_min 0.15
_refine_diff_density_max 0.477
_refine_diff_density_min -0.518
_refine_diff_density_rms 0.067
_refine_ls_extinction_coef 0.0103(7)
_refine_ls_extinction_expression Fc^*^=kFc[1+0.001xFc^2^\l^3^/sin(2\q)]^-1/4^
_refine_ls_extinction_method SHELXL
_refine_ls_goodness_of_fit_all 1.052
_refine_ls_goodness_of_fit_obs 1.109
_refine_ls_hydrogen_treatment 'see experimental'
_refine_ls_matrix_type full
_refine_ls_number_parameters 202
_refine_ls_number_reflns 3140
_refine_ls_number_restraints 0
_refine_ls_restrained_S_all 1.052
_refine_ls_restrained_S_obs 1.109
_refine_ls_R_factor_all 0.0432
_refine_ls_R_factor_obs 0.0347
_refine_ls_shift/esd_max 0.208
_refine_ls_shift/esd_mean 0.006
_refine_ls_structure_factor_coef Fsqd
_refine_ls_weighting_details 'w=1/[\s^2^(Fo^2^)+(0.0601P)^2^+0.3542P] where P=(Fo^2^+2Fc^2^)/3'
_refine_ls_weighting_scheme calc
_refine_ls_wR_factor_all 0.1014
_refine_ls_wR_factor_obs 0.0988
_reflns_number_observed 2707
_reflns_number_total 3140
_reflns_observed_criterion >2sigma(I)
_cod_data_source_file 804763dsup1.cif
_cod_data_source_block 6a
_cod_depositor_comments
;
The following automatic conversions were performed:

'_refine_ls_weighting_scheme' value 'calc
w=1/[\s^2^(Fo^2^)+(0.0601P)^2^+0.3542P] where P=(Fo^2^+2Fc^2^)/3' was
changed to 'calc'. New tag '_refine_ls_weighting_details' was
created. The value of the new tag was set to
'w=1/[\s^2^(Fo^2^)+(0.0601P)^2^+0.3542P] where P=(Fo^2^+2Fc^2^)/3'.

Automatic conversion script
Id: cif_fix_values 3143 2015-03-26 13:38:13Z robertas 
;
_cod_original_sg_symbol_H-M P-1
_cod_database_code 7026985

loop_
_symmetry_equiv_pos_as_xyz
'x, y, z'
'-x, -y, -z'

loop_
_atom_site_aniso_label
_atom_site_aniso_U_11
_atom_site_aniso_U_22
_atom_site_aniso_U_33
_atom_site_aniso_U_23
_atom_site_aniso_U_13
_atom_site_aniso_U_12
Ni 0.0305(2) 0.0211(2) 0.0184(2) 0.00331(12) 0.00210(12) 0.00220(12)
Li 0.035(2) 0.029(2) 0.0245(15) 0.0010(12) 0.0029(13) 0.0016(13)
O1 0.0493(9) 0.0232(6) 0.0364(8) 0.0109(6) 0.0058(6) 0.0029(6)
O2 0.0549(9) 0.0341(7) 0.0205(6) 0.0041(5) 0.0027(6) 0.0084(6)
O3 0.0546(10) 0.0337(8) 0.0320(8) -0.0066(6) -0.0006(7) -0.0020(7)
O4 0.0438(8) 0.0313(7) 0.0292(7) 0.0135(6) 0.0033(6) 0.0055(6)
O5 0.0404(9) 0.0412(8) 0.0545(10) 0.0246(7) -0.0011(7) 0.0008(7)
O6 0.0267(7) 0.0303(7) 0.0320(7) 0.0030(5) 0.0042(5) 0.0049(5)
O7 0.0444(9) 0.0464(9) 0.0367(8) 0.0201(7) 0.0085(7) 0.0052(7)
O8 0.0439(8) 0.0295(7) 0.0273(7) 0.0027(5) 0.0020(6) 0.0057(6)
N1 0.0294(8) 0.0230(7) 0.0268(7) 0.0065(6) 0.0042(6) 0.0027(6)
N2 0.0359(9) 0.0238(7) 0.0230(7) 0.0045(6) 0.0033(6) 0.0016(6)
N3 0.0381(9) 0.0241(7) 0.0239(7) 0.0042(6) 0.0022(6) 0.0022(6)
N4 0.0286(8) 0.0280(8) 0.0248(7) 0.0073(6) 0.0031(6) 0.0044(6)
C1 0.0533(14) 0.0295(10) 0.0323(10) -0.0021(8) 0.0053(9) 0.0032(9)
C2 0.0272(9) 0.0262(9) 0.0265(9) 0.0023(7) 0.0042(7) 0.0035(7)
C3 0.0263(9) 0.0284(9) 0.0222(8) 0.0040(7) 0.0049(7) 0.0060(7)
C4 0.0417(11) 0.0248(9) 0.0274(9) 0.0082(7) 0.0056(8) 0.0038(7)
C5 0.0330(10) 0.0233(8) 0.0309(9) 0.0070(7) 0.0047(7) 0.0016(7)
C6 0.0263(9) 0.0290(9) 0.0257(9) 0.0000(7) 0.0023(7) 0.0022(7)
C7 0.0286(10) 0.0348(10) 0.0226(9) 0.0051(7) 0.0025(7) 0.0040(7)
C8 0.0515(14) 0.0469(12) 0.0223(9) 0.0044(8) -0.0017(9) 0.0029(10)

loop_
_atom_site_label
_atom_site_type_symbol
_atom_site_fract_x
_atom_site_fract_y
_atom_site_fract_z
_atom_site_U_iso_or_equiv
_atom_site_thermal_displace_type
_atom_site_occupancy
_atom_site_calc_flag
_atom_site_refinement_flags
Ni Ni 0.24344(5) 0.03168(3) 0.44906(2) 0.02365(13) Uani 1 d .
Li Li 0.0126(5) -0.5021(4) 0.1120(3) 0.0304(7) Uani 1 d .
O1 O 0.3162(2) 0.3593(2) 0.48627(12) 0.0359(3) Uani 1 d .
O2 O 0.3541(2) 0.0769(2) 0.76620(11) 0.0367(3) Uani 1 d .
O3 O 0.0837(3) -0.3340(2) 0.22223(13) 0.0430(4) Uani 1 d .
O4 O 0.2275(2) 0.2052(2) 0.28319(11) 0.0339(3) Uani 1 d .
O5 O -0.0595(2) -0.6907(2) 0.15513(15) 0.0444(4) Uani 1 d .
O6 O -0.2130(2) -0.4913(2) -0.00545(11) 0.0300(3) Uani 1 d .
O7 O 0.5421(2) 0.1736(2) 0.15640(13) 0.0409(4) Uani 1 d .
O8 O 0.4645(2) 0.2736(2) 0.96445(12) 0.0342(3) Uani 1 d .
N1 N 0.3063(2) 0.2292(2) 0.53030(13) 0.0263(3) Uani 1 d .
N2 N 0.2749(3) -0.0250(2) 0.58125(13) 0.0279(3) Uani 1 d .
N3 N 0.1830(3) -0.1706(2) 0.38817(13) 0.0292(3) Uani 1 d .
N4 N 0.2020(2) 0.0630(2) 0.30757(13) 0.0269(3) Uani 1 d .
C1 C 0.3995(4) 0.3916(2) 0.7143(2) 0.0398(5) Uani 1 d .
H1A H 0.5321(12) 0.3972(10) 0.7508(12) 0.060 Uiso 1 calc R
H1B H 0.3082(18) 0.3985(10) 0.7674(10) 0.060 Uiso 1 calc R
H1C H 0.3940(29) 0.4753(2) 0.6762(3) 0.060 Uiso 1 calc R
C2 C 0.3442(3) 0.2432(2) 0.6346(2) 0.0270(4) Uani 1 d .
C3 C 0.3243(3) 0.0868(2) 0.66721(15) 0.0255(4) Uani 1 d .
C4 C 0.2381(3) -0.1901(2) 0.5809(2) 0.0310(4) Uani 1 d .
H4A H 0.1299(3) -0.2116(2) 0.6224(2) 0.037 Uiso 1 calc R
H4B H 0.3561(3) -0.2221(2) 0.6152(2) 0.037 Uiso 1 calc R
C5 C 0.1840(3) -0.2804(2) 0.4616(2) 0.0291(4) Uani 1 d .
H5A H 0.2806(3) -0.3491(2) 0.4443(2) 0.035 Uiso 1 calc R
H5B H 0.0538(3) -0.3419(2) 0.4524(2) 0.035 Uiso 1 calc R
C6 C 0.1339(3) -0.2039(2) 0.2815(2) 0.0280(4) Uani 1 d .
C7 C 0.1464(3) -0.0599(2) 0.2335(2) 0.0289(4) Uani 1 d .
C8 C 0.0949(4) -0.0673(3) 0.1145(2) 0.0415(5) Uani 1 d .
H8A H -0.0401(10) -0.0492(22) 0.0996(3) 0.062 Uiso 1 calc R
H8B H 0.1088(28) -0.1673(8) 0.0747(2) 0.062 Uiso 1 calc R
H8C H 0.1825(19) 0.0100(15) 0.0919(4) 0.062 Uiso 1 calc R
H1 H 0.2789 0.3126 0.4011 0.050 Uiso 1 d .
H51 H 0.0217 -0.7298 0.2000 0.050 Uiso 1 d .
H52 H -0.1939 -0.7261 0.1590 0.050 Uiso 1 d .
H61 H -0.3000 -0.5725 -0.0412 0.050 Uiso 1 d .
H62 H -0.2778 -0.4150 -0.0011 0.050 Uiso 1 d .
H71 H 0.5790 0.0961 0.1783 0.050 Uiso 1 d .
H72 H 0.4578 0.2031 0.2017 0.050 Uiso 1 d .
H81 H 0.4240 0.2055 0.9017 0.050 Uiso 1 d .
H82 H 0.4941 0.2302 1.0217 0.050 Uiso 1 d .

loop_
_atom_type_symbol
_atom_type_description
_atom_type_scat_dispersion_real
_atom_type_scat_dispersion_imag
_atom_type_scat_source
C C 0.0181 0.0091 'International Tables Vol C Tables 4.2.6.8 and 6.1.1.4'
H H 0.0000 0.0000 'International Tables Vol C Tables 4.2.6.8 and 6.1.1.4'
Li Li 0.0008 0.0003 'International Tables Vol C Tables 4.2.6.8 and 6.1.1.4'
N N 0.0311 0.0180 'International Tables Vol C Tables 4.2.6.8 and 6.1.1.4'
O O 0.0492 0.0322 'International Tables Vol C Tables 4.2.6.8 and 6.1.1.4'
Ni Ni -3.0029 0.5091 'International Tables Vol C Tables 4.2.6.8 and 6.1.1.4'

loop_
_geom_angle_atom_site_label_1
_geom_angle_atom_site_label_2
_geom_angle_atom_site_label_3
_geom_angle
_geom_angle_site_symmetry_1
_geom_angle_site_symmetry_3
N3 Ni N2 87.25(8) . .
N3 Ni N1 171.73(7) . .
N2 Ni N1 84.51(7) . .
N3 Ni N4 85.50(8) . .
N2 Ni N4 172.74(7) . .
N1 Ni N4 102.74(7) . .
O3 Li O5 116.0(2) . .
O3 Li O6 110.3(2) . 2_545
O5 Li O6 114.6(2) . 2_545
O3 Li O6 116.7(2) . .
O5 Li O6 104.5(2) . .
O6 Li O6 92.49(15) 2_545 .
O3 Li Li 125.1(2) . 2_545
O5 Li Li 118.8(2) . 2_545
O6 Li Li 46.53(11) 2_545 2_545
O6 Li Li 45.95(11) . 2_545
N1 O1 H1 102.11(13) . .
C6 O3 Li 167.9(2) . .
Li O5 H51 123.0(2) . .
Li O5 H52 120.6(2) . .
H51 O5 H52 110.9(2) . .
Li O6 Li 87.51(15) 2_545 .
Li O6 H61 98.31(14) 2_545 .
Li O6 H61 124.0(2) . .
Li O6 H62 115.6(2) 2_545 .
Li O6 H62 122.12(15) . .
H61 O6 H62 105.19(14) . .
H71 O7 H72 103.0(2) . .
H81 O8 H82 113.6(2) . .
C2 N1 O1 119.1(2) . .
C2 N1 Ni 116.67(13) . .
O1 N1 Ni 124.21(12) . .
C3 N2 C4 126.7(2) . .
C3 N2 Ni 116.34(13) . .
C4 N2 Ni 116.92(13) . .
C6 N3 C5 126.4(2) . .
C6 N3 Ni 115.82(14) . .
C5 N3 Ni 117.74(13) . .
C7 N4 O4 122.3(2) . .
C7 N4 Ni 115.18(14) . .
O4 N4 Ni 122.48(12) . .
C2 C1 H1A 109.47(12) . .
C2 C1 H1B 109.47(12) . .
H1A C1 H1B 109.5 . .
C2 C1 H1C 109.47(12) . .
H1A C1 H1C 109.5 . .
H1B C1 H1C 109.5 . .
N1 C2 C1 125.1(2) . .
N1 C2 C3 111.2(2) . .
C1 C2 C3 123.8(2) . .
O2 C3 N2 128.1(2) . .
O2 C3 C2 120.6(2) . .
N2 C3 C2 111.3(2) . .
N2 C4 C5 109.3(2) . .
N2 C4 H4A 109.82(11) . .
C5 C4 H4A 109.82(11) . .
N2 C4 H4B 109.82(11) . .
C5 C4 H4B 109.82(11) . .
H4A C4 H4B 108.3 . .
N3 C5 C4 108.79(15) . .
N3 C5 H5A 109.93(11) . .
C4 C5 H5A 109.93(11) . .
N3 C5 H5B 109.93(11) . .
C4 C5 H5B 109.93(11) . .
H5A C5 H5B 108.3 . .
O3 C6 N3 127.3(2) . .
O3 C6 C7 121.3(2) . .
N3 C6 C7 111.4(2) . .
N4 C7 C8 126.3(2) . .
N4 C7 C6 112.1(2) . .
C8 C7 C6 121.6(2) . .
C7 C8 H8A 109.47(13) . .
C7 C8 H8B 109.47(12) . .
H8A C8 H8B 109.5 . .
C7 C8 H8C 109.47(13) . .
H8A C8 H8C 109.5 . .
H8B C8 H8C 109.5 . .

loop_
_geom_bond_atom_site_label_1
_geom_bond_atom_site_label_2
_geom_bond_distance
_geom_bond_site_symmetry_2
Ni N3 1.803(2) .
Ni N2 1.816(2) .
Ni N1 1.839(2) .
Ni N4 1.841(2) .
Li O3 1.817(4) .
Li O5 1.886(4) .
Li O6 2.014(4) 2_545
Li O6 2.034(4) .
Li Li 2.800(7) 2_545
O1 N1 1.372(2) .
O1 H1 1.061(2) .
O2 C3 1.255(2) .
O3 C6 1.243(2) .
O4 N4 1.354(2) .
O5 H51 0.892(2) .
O5 H52 0.943(2) .
O6 Li 2.014(4) 2_545
O6 H61 0.8912(14) .
O6 H62 0.8536(13) .
O7 H71 0.845(2) .
O7 H72 0.882(2) .
O8 H81 0.8934(14) .
O8 H82 0.8914(15) .
N1 C2 1.283(2) .
N2 C3 1.307(2) .
N2 C4 1.463(2) .
N3 C6 1.310(2) .
N3 C5 1.462(2) .
N4 C7 1.285(3) .
C1 C2 1.483(3) .
C1 H1A 0.96 .
C1 H1B 0.96 .
C1 H1C 0.96 .
C2 C3 1.519(3) .
C4 C5 1.543(3) .
C4 H4A 0.97 .
C4 H4B 0.97 .
C5 H5A 0.97 .
C5 H5B 0.97 .
C6 C7 1.513(3) .
C7 C8 1.481(3) .
C8 H8A 0.96 .
C8 H8B 0.96 .
C8 H8C 0.96 .

loop_
_geom_torsion_atom_site_label_1
_geom_torsion_atom_site_label_2
_geom_torsion_atom_site_label_3
_geom_torsion_atom_site_label_4
_geom_torsion
_geom_torsion_site_symmetry_1
_geom_torsion_site_symmetry_4
O5 Li O3 C6 -174.8(8) . .
O6 Li O3 C6 52.8(10) 2_545 .
O6 Li O3 C6 -50.9(10) . .
Li Li O3 C6 2.4(11) 2_545 .
O3 Li O6 Li 114.2(2) . 2_545
O5 Li O6 Li -116.2(2) . 2_545
O6 Li O6 Li 0.0 2_545 2_545
Li Li O6 Li 0.0 2_545 2_545
N3 Ni N1 C2 5.3(6) . .
N2 Ni N1 C2 0.7(2) . .
N4 Ni N1 C2 -179.81(14) . .
N3 Ni N1 O1 -175.2(5) . .
N2 Ni N1 O1 -179.8(2) . .
N4 Ni N1 O1 -0.3(2) . .
N3 Ni N2 C3 -179.7(2) . .
N1 Ni N2 C3 -0.33(15) . .
N4 Ni N2 C3 -176.6(5) . .
N3 Ni N2 C4 -1.06(15) . .
N1 Ni N2 C4 178.3(2) . .
N4 Ni N2 C4 2.1(7) . .
N2 Ni N3 C6 177.4(2) . .
N1 Ni N3 C6 172.8(5) . .
N4 Ni N3 C6 -2.2(2) . .
N2 Ni N3 C5 0.3(2) . .
N1 Ni N3 C5 -4.4(6) . .
N4 Ni N3 C5 -179.4(2) . .
N3 Ni N4 C7 2.1(2) . .
N2 Ni N4 C7 -1.0(7) . .
N1 Ni N4 C7 -177.12(14) . .
N3 Ni N4 O4 -178.05(15) . .
N2 Ni N4 O4 178.8(5) . .
N1 Ni N4 O4 2.7(2) . .
O1 N1 C2 C1 -0.1(3) . .
Ni N1 C2 C1 179.4(2) . .
O1 N1 C2 C3 179.66(15) . .
Ni N1 C2 C3 -0.8(2) . .
C4 N2 C3 O2 1.5(3) . .
Ni N2 C3 O2 180.0(2) . .
C4 N2 C3 C2 -178.5(2) . .
Ni N2 C3 C2 0.0(2) . .
N1 C2 C3 O2 -179.4(2) . .
C1 C2 C3 O2 0.3(3) . .
N1 C2 C3 N2 0.5(2) . .
C1 C2 C3 N2 -179.7(2) . .
C3 N2 C4 C5 180.0(2) . .
Ni N2 C4 C5 1.5(2) . .
C6 N3 C5 C4 -176.3(2) . .
Ni N3 C5 C4 0.5(2) . .
N2 C4 C5 N3 -1.2(2) . .
Li O3 C6 N3 -172.6(8) . .
Li O3 C6 C7 6.8(11) . .
C5 N3 C6 O3 -1.8(4) . .
Ni N3 C6 O3 -178.7(2) . .
C5 N3 C6 C7 178.7(2) . .
Ni N3 C6 C7 1.8(2) . .
O4 N4 C7 C8 -2.6(3) . .
Ni N4 C7 C8 177.2(2) . .
O4 N4 C7 C6 178.6(2) . .
Ni N4 C7 C6 -1.6(2) . .
O3 C6 C7 N4 -179.6(2) . .
N3 C6 C7 N4 -0.1(2) . .
O3 C6 C7 C8 1.5(3) . .
N3 C6 C7 C8 -179.0(2) . .
